data_8105319
loop_
_publ_author_name
'Hao, Munan'
'Jin, Shifeng'
'Ma, Yuxin'
'Zhou, Junyan'
'Zhang, Zeyu'
'Zhao, Changchun'

_publ_section_title
;
 The crystal structure of bis(2-hydroxypyrimidinium)
 pentachloridobismuthate(III), (C4N2H5O)2BiCl5
;
_journal_issue 4
_journal_name_full 'Zeitschrift f\"ur Kristallographie - New Crystal Structures'
_journal_page_first 885
_journal_page_last 886
_journal_paper_doi 10.1515/ncrs-2020-0078
_journal_volume 235
_journal_year 2020
_chemical_formula_moiety 'Bi Cl5,2(C4 H5 N2 O)'
_chemical_formula_sum 'C8 H10 Bi Cl5 N4 O2'
_chemical_formula_weight 580.43
_space_group_crystal_system monoclinic
_space_group_IT_number 14
_space_group_name_Hall '-P 2yab'
_space_group_name_H-M_alt 'P 1 21/a 1'
_atom_sites_solution_hydrogens geom
_atom_sites_solution_primary direct
_cell_angle_alpha 90
_cell_angle_beta 93.557(2)
_cell_angle_gamma 90
_cell_formula_units_Z 4
_cell_length_a 9.1065(5)
_cell_length_b 14.5950(8)
_cell_length_c 12.7195(8)
_cell_measurement_reflns_used 4238
_cell_measurement_temperature 273
_cell_measurement_theta_max 28.410
_cell_measurement_theta_min 2.293
_cell_volume 1687.28(17)
_computing_cell_refinement 'Bruker Smart [1]'
_computing_data_collection 'Bruker Smart [1]'
_computing_data_reduction 'Bruker Smart [1]'
_computing_molecular_graphics 'Olex2 1.3 (Dolomanov et al., 2009) [4]'
_computing_publication_material 'Olex2 1.3 (Dolomanov et al., 2009) [4]'
_computing_structure_refinement 'ShelXL 2014/7 (Sheldrick, 2015) [3]'
_computing_structure_solution 'ShelXS n/a (Sheldrick, 2008) [2]'
_diffrn_ambient_temperature 273
_diffrn_measured_fraction_theta_full 0.998
_diffrn_measured_fraction_theta_max 0.993
_diffrn_measurement_device_type 'Bruker D8 Venture'
_diffrn_measurement_method '\f and \w scans'
_diffrn_radiation_type MoK\a
_diffrn_radiation_wavelength 0.71073
_diffrn_reflns_av_R_equivalents 0.0551
_diffrn_reflns_av_unetI/netI 0.0309
_diffrn_reflns_Laue_measured_fraction_full 0.998
_diffrn_reflns_Laue_measured_fraction_max 0.993
_diffrn_reflns_limit_h_max 12
_diffrn_reflns_limit_h_min -11
_diffrn_reflns_limit_k_max 19
_diffrn_reflns_limit_k_min -19
_diffrn_reflns_limit_l_max 16
_diffrn_reflns_limit_l_min -17
_diffrn_reflns_number 28978
_diffrn_reflns_point_group_measured_fraction_full 0.998
_diffrn_reflns_point_group_measured_fraction_max 0.993
_diffrn_reflns_theta_full 25.242
_diffrn_reflns_theta_max 28.410
_diffrn_reflns_theta_min 2.640
_exptl_absorpt_coefficient_mu 11.245
_exptl_absorpt_correction_type multi-scan
_exptl_crystal_colour Orange
_exptl_crystal_density_diffrn 2.285
_exptl_crystal_density_method 'not measured'
_exptl_crystal_description block
_exptl_crystal_F_000 1080
_exptl_crystal_size_max 0.19
_exptl_crystal_size_mid 0.11
_exptl_crystal_size_min 0.09
_exptl_transmission_factor_max 0.889
_exptl_transmission_factor_min 0.748
_refine_diff_density_max 1.457
_refine_diff_density_min -1.836
_refine_diff_density_rms 0.152
_refine_ls_extinction_coef .
_refine_ls_extinction_method none
_refine_ls_goodness_of_fit_ref 1.082
_refine_ls_hydrogen_treatment constr
_refine_ls_matrix_type full
_refine_ls_number_parameters 181
_refine_ls_number_reflns 4209
_refine_ls_number_restraints 0
_refine_ls_restrained_S_all 1.082
_refine_ls_R_factor_all 0.0295
_refine_ls_R_factor_gt 0.0249
_refine_ls_shift/su_max 0.002
_refine_ls_shift/su_mean 0.000
_refine_ls_structure_factor_coef Fsqd
_refine_ls_weighting_details 'w=1/[\s^2^(Fo^2^)+(0.0238P)^2^+2.3418P] where P=(Fo^2^+2Fc^2^)/3'
_refine_ls_weighting_scheme calc
_refine_ls_wR_factor_gt 0.0591
_refine_ls_wR_factor_ref 0.0612
_reflns_Friedel_coverage 0.000
_reflns_Friedel_fraction_full .
_reflns_Friedel_fraction_max .
_reflns_number_gt 3737
_reflns_number_total 4209
_reflns_threshold_expression 'I > 2\s(I)'
_cod_data_source_file suppl_ncrs-2020-0078_suppl.cif
_cod_data_source_block 1
_cod_database_code 8105319
_shelx_space_group_comment
;
The symmetry employed for this shelxl refinement is uniquely defined
by the following loop, which should always be used as a source of
symmetry information in preference to the above space-group names.
They are only intended as comments.
;
_shelx_estimated_absorpt_t_max 0.424
_shelx_estimated_absorpt_t_min 0.217
_olex2_refinement_description
;
1. Fixed Uiso
 At 1.2 times of:
  All C(H) groups, All N(H) groups
2.a Aromatic/amide H refined with riding coordinates:
 N1(H1), C8(H8), C2(H2), C7(H7), N2(H2A), N4(H4), C3(H3A), C4(H4A), N3(H3),
 C6(H6)
;

loop_
_space_group_symop_operation_xyz
'x, y, z'
'-x+1/2, y+1/2, -z'
'-x, -y, -z'
'x-1/2, -y-1/2, z'

loop_
_atom_site_label
_atom_site_type_symbol
_atom_site_fract_x
_atom_site_fract_y
_atom_site_fract_z
_atom_site_U_iso_or_equiv
_atom_site_adp_type
_atom_site_occupancy
_atom_site_site_symmetry_order
_atom_site_calc_flag
_atom_site_refinement_flags_posn
_atom_site_refinement_flags_adp
_atom_site_refinement_flags_occupancy
_atom_site_disorder_assembly
_atom_site_disorder_group
Bi1 Bi 0.19321(2) 0.87301(2) 0.24400(2) 0.02276(5) Uani 1 1 d . . . . .
C1 C 0.2254(4) 1.1828(3) 0.1084(3) 0.0273(8) Uani 1 1 d . . . . .
C2 C 0.4557(5) 1.1450(3) 0.0413(4) 0.0381(10) Uani 1 1 d . . . . .
H2 H 0.5578 1.1477 0.0494 0.046 Uiso 1 1 calc R U . . .
C3 C 0.3901(5) 1.1017(3) -0.0444(4) 0.0425(10) Uani 1 1 d . . . . .
H3A H 0.4452 1.0764 -0.0962 0.051 Uiso 1 1 calc R U . . .
C4 C 0.2403(5) 1.0973(3) -0.0507(4) 0.0417(10) Uani 1 1 d . . . . .
H4A H 0.1915 1.0669 -0.1068 0.050 Uiso 1 1 calc R U . . .
C5 C 0.3784(4) 1.1829(3) 0.4001(3) 0.0294(8) Uani 1 1 d . . . . .
C6 C 0.3538(6) 1.1097(3) 0.5662(4) 0.0481(12) Uani 1 1 d . . . . .
H6 H 0.3992 1.0887 0.6291 0.058 Uiso 1 1 calc R U . . .
C7 C 0.2056(6) 1.1018(3) 0.5488(4) 0.0447(11) Uani 1 1 d . . . . .
H7 H 0.1479 1.0756 0.5986 0.054 Uiso 1 1 calc R U . . .
C8 C 0.1448(5) 1.1342(3) 0.4550(4) 0.0347(9) Uani 1 1 d . . . . .
H8 H 0.0439 1.1290 0.4397 0.042 Uiso 1 1 calc R U . . .
Cl1 Cl 0.00854(10) 1.00531(6) 0.24507(9) 0.0349(2) Uani 1 1 d . . . . .
Cl2 Cl 0.39577(11) 0.99631(6) 0.25138(9) 0.0346(2) Uani 1 1 d . . . . .
Cl3 Cl 0.17869(11) 0.87935(7) 0.02931(9) 0.0364(2) Uani 1 1 d . . . . .
Cl4 Cl -0.06121(12) 0.75510(7) 0.23715(10) 0.0512(3) Uani 1 1 d . . . . .
Cl5 Cl 0.21728(11) 0.86592(7) 0.45602(9) 0.0371(2) Uani 1 1 d . . . . .
N1 N 0.3757(3) 1.1831(2) 0.1131(3) 0.0295(7) Uani 1 1 d . . . . .
H1 H 0.4212 1.2097 0.1660 0.035 Uiso 1 1 calc R U . . .
N2 N 0.1636(4) 1.1363(2) 0.0230(3) 0.0360(8) Uani 1 1 d . . . . .
H2A H 0.0693 1.1321 0.0167 0.043 Uiso 1 1 calc R U . . .
N3 N 0.4350(4) 1.1473(3) 0.4937(3) 0.0390(8) Uani 1 1 d . . . . .
H3 H 0.5288 1.1492 0.5066 0.047 Uiso 1 1 calc R U . . .
N4 N 0.2281(3) 1.1726(2) 0.3861(3) 0.0299(7) Uani 1 1 d . . . . .
H4 H 0.1856 1.1925 0.3283 0.036 Uiso 1 1 calc R U . . .
O1 O 0.1525(3) 1.2199(2) 0.1726(2) 0.0384(7) Uani 1 1 d . . . . .
O2 O 0.4530(3) 1.2192(2) 0.3375(2) 0.0428(7) Uani 1 1 d . . . . .

loop_
_atom_site_aniso_label
_atom_site_aniso_U_11
_atom_site_aniso_U_22
_atom_site_aniso_U_33
_atom_site_aniso_U_23
_atom_site_aniso_U_13
_atom_site_aniso_U_12
Bi1 0.02194(8) 0.02168(8) 0.02464(8) 0.00018(5) 0.00132(5) -0.00031(4)
Cl3 0.0266(5) 0.0535(6) 0.0291(5) -0.0040(4) 0.0019(4) -0.0009(4)
Cl5 0.0301(5) 0.0511(6) 0.0302(5) 0.0061(4) 0.0029(4) 0.0014(4)
Cl1 0.0324(5) 0.0311(4) 0.0409(6) -0.0025(4) -0.0005(4) 0.0069(4)
Cl2 0.0348(5) 0.0275(4) 0.0418(6) 0.0007(4) 0.0041(4) -0.0059(4)
Cl4 0.0471(7) 0.0404(6) 0.0663(9) -0.0013(6) 0.0065(6) -0.0179(5)
O2 0.0362(16) 0.059(2) 0.0339(18) -0.0039(14) 0.0068(13) -0.0165(14)
N1 0.0234(15) 0.0333(16) 0.0316(18) -0.0011(13) -0.0012(13) -0.0002(12)
C5 0.0258(18) 0.0357(19) 0.027(2) -0.0064(16) 0.0016(15) -0.0024(15)
C8 0.0271(19) 0.038(2) 0.040(3) -0.0018(17) 0.0076(18) -0.0027(15)
C2 0.0252(19) 0.037(2) 0.054(3) 0.0014(19) 0.0106(19) 0.0003(16)
C7 0.049(3) 0.049(2) 0.037(3) 0.012(2) 0.012(2) -0.001(2)
O1 0.0363(15) 0.0515(17) 0.0277(16) 0.0017(13) 0.0044(12) 0.0141(13)
N2 0.0232(16) 0.046(2) 0.038(2) -0.0039(15) -0.0040(15) 0.0004(13)
N4 0.0248(15) 0.0397(18) 0.0248(17) 0.0013(14) -0.0024(13) 0.0003(13)
C1 0.0259(18) 0.0305(18) 0.025(2) 0.0037(15) -0.0002(15) 0.0027(14)
C3 0.048(3) 0.043(2) 0.039(3) -0.0032(19) 0.017(2) 0.003(2)
C4 0.047(3) 0.042(2) 0.035(2) -0.0069(19) -0.002(2) 0.002(2)
N3 0.0281(18) 0.049(2) 0.039(2) 0.0011(17) -0.0048(15) 0.0044(15)
C6 0.054(3) 0.055(3) 0.034(3) 0.010(2) -0.004(2) 0.003(2)

loop_
_atom_type_symbol
_atom_type_description
_atom_type_scat_dispersion_real
_atom_type_scat_dispersion_imag
_atom_type_scat_source
C C 0.0033 0.0016 'International Tables Vol C Tables 4.2.6.8 and 6.1.1.4'
H H 0.0000 0.0000 'International Tables Vol C Tables 4.2.6.8 and 6.1.1.4'
Bi Bi -4.1077 10.2566 'International Tables Vol C Tables 4.2.6.8 and 6.1.1.4'
Cl Cl 0.1484 0.1585 'International Tables Vol C Tables 4.2.6.8 and 6.1.1.4'
N N 0.0061 0.0033 'International Tables Vol C Tables 4.2.6.8 and 6.1.1.4'
O O 0.0106 0.0060 'International Tables Vol C Tables 4.2.6.8 and 6.1.1.4'

loop_
_geom_angle_atom_site_label_1
_geom_angle_atom_site_label_2
_geom_angle_atom_site_label_3
_geom_angle
_geom_angle_site_symmetry_1
_geom_angle_site_symmetry_3
Cl3 Bi1 Cl4 90.06(3) . .
Cl3 Bi1 Cl4 88.94(3) . 4_675
Cl5 Bi1 Cl3 178.10(3) . .
Cl5 Bi1 Cl4 91.30(3) . .
Cl5 Bi1 Cl4 89.45(3) . 4_675
Cl1 Bi1 Cl3 89.35(3) . .
Cl1 Bi1 Cl5 92.08(3) . .
Cl1 Bi1 Cl2 86.67(3) . .
Cl1 Bi1 Cl4 170.79(3) . 4_675
Cl1 Bi1 Cl4 85.61(3) . .
Cl2 Bi1 Cl3 90.16(3) . .
Cl2 Bi1 Cl5 88.67(3) . .
Cl2 Bi1 Cl4 172.28(3) . .
Cl2 Bi1 Cl4 84.28(3) . 4_675
Cl4 Bi1 Cl4 103.440(6) . 4_675
Bi1 Cl4 Bi1 175.33(5) . 4_575
C2 N1 H1 118.0 . .
C2 N1 C1 124.1(4) . .
C1 N1 H1 118.0 . .
O2 C5 N4 124.1(4) . .
O2 C5 N3 123.1(4) . .
N3 C5 N4 112.9(4) . .
C7 C8 H8 119.7 . .
N4 C8 H8 119.7 . .
N4 C8 C7 120.5(4) . .
N1 C2 H2 119.6 . .
N1 C2 C3 120.8(4) . .
C3 C2 H2 119.6 . .
C8 C7 H7 121.4 . .
C6 C7 C8 117.2(4) . .
C6 C7 H7 121.4 . .
C1 N2 H2A 117.9 . .
C4 N2 H2A 117.9 . .
C4 N2 C1 124.2(4) . .
C5 N4 H4 117.7 . .
C8 N4 C5 124.6(4) . .
C8 N4 H4 117.7 . .
N1 C1 N2 113.4(4) . .
O1 C1 N1 123.9(4) . .
O1 C1 N2 122.7(4) . .
C2 C3 H3A 121.4 . .
C4 C3 C2 117.2(4) . .
C4 C3 H3A 121.4 . .
N2 C4 C3 120.3(4) . .
N2 C4 H4A 119.9 . .
C3 C4 H4A 119.9 . .
C5 N3 H3 117.9 . .
C6 N3 C5 124.1(4) . .
C6 N3 H3 117.9 . .
C7 C6 H6 119.7 . .
N3 C6 C7 120.6(4) . .
N3 C6 H6 119.7 . .

loop_
_geom_bond_atom_site_label_1
_geom_bond_atom_site_label_2
_geom_bond_distance
_geom_bond_site_symmetry_2
Bi1 Cl3 2.7274(11) .
Bi1 Cl5 2.6941(11) .
Bi1 Cl1 2.5612(9) .
Bi1 Cl2 2.5747(9) .
Bi1 Cl4 2.9204(10) 4_675
Bi1 Cl4 2.8830(10) .
Cl4 Bi1 2.9205(10) 4_575
O2 C5 1.202(5) .
N1 H1 0.8600 .
N1 C2 1.326(5) .
N1 C1 1.366(5) .
C5 N4 1.377(5) .
C5 N3 1.370(5) .
C8 H8 0.9300 .
C8 C7 1.368(7) .
C8 N4 1.320(5) .
C2 H2 0.9300 .
C2 C3 1.365(7) .
C7 H7 0.9300 .
C7 C6 1.359(7) .
O1 C1 1.212(5) .
N2 H2A 0.8600 .
N2 C1 1.372(5) .
N2 C4 1.332(6) .
N4 H4 0.8600 .
C3 H3A 0.9300 .
C3 C4 1.362(7) .
C4 H4A 0.9300 .
N3 H3 0.8600 .
N3 C6 1.334(6) .
C6 H6 0.9300 .

loop_
_geom_hbond_atom_site_label_D
_geom_hbond_atom_site_label_H
_geom_hbond_atom_site_label_A
_geom_hbond_distance_DH
_geom_hbond_distance_HA
_geom_hbond_distance_DA
_geom_hbond_angle_DHA
_geom_hbond_site_symmetry_A
N4 H4 O1 0.86 2.02 2.844(4) 159.2 .

loop_
_geom_torsion_atom_site_label_1
_geom_torsion_atom_site_label_2
_geom_torsion_atom_site_label_3
_geom_torsion_atom_site_label_4
_geom_torsion
_geom_torsion_site_symmetry_1
_geom_torsion_site_symmetry_2
_geom_torsion_site_symmetry_3
_geom_torsion_site_symmetry_4
O2 C5 N4 C8 -178.9(4) . . . .
O2 C5 N3 C6 177.4(5) . . . .
N1 C2 C3 C4 -1.9(7) . . . .
C5 N3 C6 C7 2.2(8) . . . .
C8 C7 C6 N3 -0.2(8) . . . .
C2 N1 C1 O1 -177.9(4) . . . .
C2 N1 C1 N2 2.0(5) . . . .
C2 C3 C4 N2 1.8(7) . . . .
C7 C8 N4 C5 0.6(6) . . . .
N4 C5 N3 C6 -2.6(6) . . . .
N4 C8 C7 C6 -1.1(7) . . . .
C1 N1 C2 C3 0.0(7) . . . .
C1 N2 C4 C3 0.2(7) . . . .
C4 N2 C1 N1 -2.1(6) . . . .
C4 N2 C1 O1 177.8(4) . . . .
N3 C5 N4 C8 1.2(6) . . . .
